data_4074246
loop_
_publ_author_name
'Dost\'al, Libor'
'C\'isa\<rov\'a, Ivana'
'Jambor, Roman'
'R\%u\<zi\<cka, Ale\<s'
'Jir\'asko, Robert'
'Hole\<cek, Jaroslav'

_publ_section_title
;
 Structural Diversity of Organoantimony(III) and Organobismuth(III)
 Dihalides Containing O,C,O-Chelating Ligands
;
_journal_issue 18
_journal_name_full Organometallics
_journal_page_first 4366
_journal_paper_doi 10.1021/om060489q
_journal_volume 25
_journal_year 2006
_chemical_compound_source 'synthesized by the authors'
_chemical_formula_moiety 'C16 H25 Cl2 O2 Sb'
_chemical_formula_sum 'C16 H25 Cl2 O2 Sb'
_chemical_formula_weight 442.01
_chemical_name_systematic
; 
 ? 
;
_space_group_IT_number 14
_symmetry_cell_setting monoclinic
_symmetry_space_group_name_Hall '-P 2yn'
_symmetry_space_group_name_H-M 'P 1 21/n 1'
_atom_sites_solution_hydrogens difmap
_atom_sites_solution_primary direct
_atom_sites_solution_secondary difmap
_audit_creation_method SHELXL-97
_cell_angle_alpha 90.00
_cell_angle_beta 102.1500(11)
_cell_angle_gamma 90.00
_cell_formula_units_Z 4
_cell_length_a 10.6320(2)
_cell_length_b 12.3460(2)
_cell_length_c 14.8750(3)
_cell_measurement_reflns_used 20564
_cell_measurement_temperature 200(2)
_cell_measurement_theta_max 27.5
_cell_measurement_theta_min 1
_cell_volume 1908.80(6)
_computing_cell_refinement 'COLLECT and DENZO'
_computing_data_collection 'COLLECT (Hooft, 1998) and DENZO (Otwinowski & Minor, 1997)'
_computing_data_reduction 'COLLECT and DENZO'
_computing_structure_refinement 'SIR92 (Altomare et al., 1994)'
_computing_structure_solution 'SHELXS-97 (Sheldrick, 1990)'
_diffrn_ambient_temperature 200(2)
_diffrn_detector_area_resol_mean 9.091
_diffrn_measured_fraction_theta_full 0.995
_diffrn_measured_fraction_theta_max 0.995
_diffrn_measurement_device_type 'Nonius KappaCCD area detector'
_diffrn_measurement_method '\f and \w scans to fill the Ewald sphere'
_diffrn_radiation_monochromator graphite
_diffrn_radiation_source 'fine-focus sealed tube'
_diffrn_radiation_type MoK\a
_diffrn_radiation_wavelength 0.71073
_diffrn_reflns_av_R_equivalents 0.0308
_diffrn_reflns_av_sigmaI/netI 0.0177
_diffrn_reflns_limit_h_max 13
_diffrn_reflns_limit_h_min -13
_diffrn_reflns_limit_k_max 16
_diffrn_reflns_limit_k_min -16
_diffrn_reflns_limit_l_max 19
_diffrn_reflns_limit_l_min -19
_diffrn_reflns_number 29013
_diffrn_reflns_theta_full 27.53
_diffrn_reflns_theta_max 27.53
_diffrn_reflns_theta_min 2.16
_diffrn_standards_number 0
_exptl_absorpt_coefficient_mu 1.727
_exptl_absorpt_correction_T_max 0.635
_exptl_absorpt_correction_T_min 0.592
_exptl_absorpt_correction_type multiscans
_exptl_absorpt_process_details '(SORTAV; Blessing 1997)'
_exptl_crystal_colour colourless
_exptl_crystal_density_diffrn 1.538
_exptl_crystal_density_method 'not measured'
_exptl_crystal_description plate
_exptl_crystal_F_000 888
_exptl_crystal_size_max 0.37
_exptl_crystal_size_mid 0.27
_exptl_crystal_size_min 0.25
_refine_diff_density_max 0.596
_refine_diff_density_min -0.625
_refine_diff_density_rms 0.055
_refine_ls_extinction_coef 0.0036(3)
_refine_ls_extinction_expression Fc^*^=kFc[1+0.001xFc^2^\l^3^/sin(2\q)]^-1/4^
_refine_ls_extinction_method SHELXL
_refine_ls_goodness_of_fit_ref 1.057
_refine_ls_hydrogen_treatment constr
_refine_ls_matrix_type full
_refine_ls_number_parameters 197
_refine_ls_number_reflns 4374
_refine_ls_number_restraints 0
_refine_ls_restrained_S_all 1.057
_refine_ls_R_factor_all 0.0266
_refine_ls_R_factor_gt 0.0226
_refine_ls_shift/su_max 0.004
_refine_ls_shift/su_mean 0.000
_refine_ls_structure_factor_coef Fsqd
_refine_ls_weighting_details 'calc w=1/[\s^2^(Fo^2^)+(0.0213P)^2^+1.3235P] where P=(Fo^2^+2Fc^2^)/3'
_refine_ls_weighting_scheme calc
_refine_ls_wR_factor_gt 0.0531
_refine_ls_wR_factor_ref 0.0551
_reflns_number_gt 3950
_reflns_number_total 4374
_reflns_threshold_expression I>2\s(I)
_cod_data_source_file om060489qsi20060605_065356.cif
_cod_data_source_block 2-ocotsbcl2-ruzic
_cod_original_sg_symbol_H-M 'P 21/n'
_cod_database_code 4074246

loop_
_symmetry_equiv_pos_as_xyz
'x, y, z'
'-x+1/2, y+1/2, -z+1/2'
'-x, -y, -z'
'x-1/2, -y-1/2, z-1/2'

loop_
_atom_site_label
_atom_site_type_symbol
_atom_site_fract_x
_atom_site_fract_y
_atom_site_fract_z
_atom_site_U_iso_or_equiv
_atom_site_adp_type
_atom_site_occupancy
_atom_site_symmetry_multiplicity
_atom_site_calc_flag
_atom_site_refinement_flags
Sb1 Sb 1.014359(13) 0.053123(10) 0.847446(9) 0.03553(6) Uani 1 1 d .
Cl1 Cl 0.80306(6) 0.00460(5) 0.87311(5) 0.05629(16) Uani 1 1 d .
Cl2 Cl 1.02244(6) -0.13435(4) 0.80121(5) 0.05258(15) Uani 1 1 d .
O1 O 0.89256(12) 0.24454(11) 0.84486(9) 0.0352(3) Uani 1 1 d .
O2 O 1.20510(13) 0.04389(11) 0.76028(10) 0.0360(3) Uani 1 1 d .
C1 C 0.95556(17) 0.11579(14) 0.71095(13) 0.0309(4) Uani 1 1 d .
C2 C 0.85408(18) 0.19037(15) 0.68972(14) 0.0342(4) Uani 1 1 d .
C3 C 0.8149(2) 0.22747(17) 0.60025(15) 0.0439(5) Uani 1 1 d .
H3 H 0.7469 0.2762 0.5859 0.053 Uiso 1 1 calc R
C4 C 0.8759(2) 0.19270(18) 0.53237(16) 0.0478(5) Uani 1 1 d .
H4 H 0.8455 0.2143 0.4718 0.057 Uiso 1 1 calc R
C5 C 0.9823(2) 0.12584(17) 0.55415(15) 0.0428(5) Uani 1 1 d .
H5 H 1.0261 0.1058 0.5088 0.051 Uiso 1 1 calc R
C6 C 1.02390(19) 0.08837(16) 0.64372(14) 0.0343(4) Uani 1 1 d .
C7 C 0.79353(18) 0.23703(17) 0.76359(15) 0.0389(4) Uani 1 1 d .
H7A H 0.7582 0.3081 0.7457 0.047 Uiso 1 1 calc R
H7B H 0.7246 0.1905 0.7742 0.047 Uiso 1 1 calc R
C8 C 0.8652(2) 0.30985(18) 0.92087(16) 0.0437(5) Uani 1 1 d .
C9 C 0.9896(3) 0.3038(2) 0.99162(18) 0.0621(7) Uani 1 1 d .
H9A H 1.0069 0.2299 1.0101 0.093 Uiso 1 1 calc R
H9B H 0.9826 0.3466 1.0442 0.093 Uiso 1 1 calc R
H9C H 1.0586 0.3311 0.9656 0.093 Uiso 1 1 calc R
C10 C 0.7549(3) 0.2620(3) 0.9575(2) 0.0820(10) Uani 1 1 d .
H10A H 0.6770 0.2671 0.9113 0.123 Uiso 1 1 calc R
H10B H 0.7449 0.3012 1.0113 0.123 Uiso 1 1 calc R
H10C H 0.7727 0.1873 0.9731 0.123 Uiso 1 1 calc R
C11 C 0.8371(3) 0.4254(2) 0.8898(2) 0.0703(8) Uani 1 1 d .
H11A H 0.9040 0.4512 0.8609 0.106 Uiso 1 1 calc R
H11B H 0.8332 0.4700 0.9420 0.106 Uiso 1 1 calc R
H11C H 0.7561 0.4284 0.8466 0.106 Uiso 1 1 calc R
C12 C 1.1460(2) 0.02289(18) 0.66666(14) 0.0405(5) Uani 1 1 d .
H12A H 1.1267 -0.0537 0.6580 0.049 Uiso 1 1 calc R
H12B H 1.2034 0.0434 0.6268 0.049 Uiso 1 1 calc R
C13 C 1.3378(2) 0.00512(19) 0.79104(17) 0.0445(5) Uani 1 1 d .
C14 C 1.4258(3) 0.0815(3) 0.7553(3) 0.0845(11) Uani 1 1 d .
H14A H 1.4067 0.0798 0.6893 0.127 Uiso 1 1 calc R
H14B H 1.5135 0.0600 0.7779 0.127 Uiso 1 1 calc R
H14C H 1.4135 0.1537 0.7759 0.127 Uiso 1 1 calc R
C15 C 1.3604(3) 0.0084(3) 0.8949(2) 0.0791(9) Uani 1 1 d .
H15A H 1.3470 0.0808 0.9145 0.119 Uiso 1 1 calc R
H15B H 1.4471 -0.0136 0.9207 0.119 Uiso 1 1 calc R
H15C H 1.3015 -0.0399 0.9154 0.119 Uiso 1 1 calc R
C16 C 1.3534(3) -0.1105(2) 0.7610(2) 0.0672(8) Uani 1 1 d .
H16A H 1.2918 -0.1560 0.7815 0.101 Uiso 1 1 calc R
H16B H 1.4387 -0.1353 0.7873 0.101 Uiso 1 1 calc R
H16C H 1.3394 -0.1134 0.6951 0.101 Uiso 1 1 calc R

loop_
_atom_site_aniso_label
_atom_site_aniso_U_11
_atom_site_aniso_U_22
_atom_site_aniso_U_33
_atom_site_aniso_U_23
_atom_site_aniso_U_13
_atom_site_aniso_U_12
Sb1 0.03768(9) 0.03171(9) 0.03598(9) 0.00240(5) 0.00498(6) -0.00150(5)
Cl1 0.0583(3) 0.0411(3) 0.0794(4) 0.0007(3) 0.0369(3) -0.0080(2)
Cl2 0.0492(3) 0.0281(2) 0.0819(4) 0.0036(2) 0.0172(3) 0.0010(2)
O1 0.0308(7) 0.0335(7) 0.0406(7) -0.0070(6) 0.0058(6) 0.0018(5)
O2 0.0303(7) 0.0372(7) 0.0390(8) -0.0012(6) 0.0035(6) 0.0050(5)
C1 0.0297(9) 0.0259(8) 0.0348(10) -0.0013(7) 0.0015(7) -0.0029(7)
C2 0.0284(9) 0.0265(9) 0.0446(11) -0.0045(8) 0.0005(8) -0.0016(7)
C3 0.0430(11) 0.0329(10) 0.0481(12) -0.0029(9) -0.0081(9) 0.0083(8)
C4 0.0567(14) 0.0415(12) 0.0379(11) 0.0013(9) -0.0068(10) 0.0048(10)
C5 0.0486(12) 0.0419(11) 0.0357(11) -0.0025(9) 0.0041(9) -0.0008(9)
C6 0.0353(10) 0.0284(9) 0.0375(10) -0.0009(8) 0.0039(8) 0.0003(7)
C7 0.0274(9) 0.0368(10) 0.0499(12) -0.0055(9) 0.0020(8) 0.0040(8)
C8 0.0415(11) 0.0410(11) 0.0508(12) -0.0140(10) 0.0147(10) 0.0007(9)
C9 0.0631(16) 0.0738(18) 0.0472(14) -0.0187(13) 0.0069(12) 0.0024(14)
C10 0.078(2) 0.085(2) 0.101(2) -0.0388(19) 0.0584(19) -0.0207(17)
C11 0.095(2) 0.0430(14) 0.0699(19) -0.0177(13) 0.0104(17) 0.0137(14)
C12 0.0410(11) 0.0436(11) 0.0366(11) -0.0013(9) 0.0073(9) 0.0091(9)
C13 0.0303(10) 0.0458(12) 0.0548(13) 0.0034(10) 0.0032(9) 0.0082(9)
C14 0.0367(13) 0.081(2) 0.137(3) 0.032(2) 0.0195(17) -0.0019(13)
C15 0.0522(16) 0.114(3) 0.0610(18) -0.0085(18) -0.0111(13) 0.0210(17)
C16 0.0499(14) 0.0503(15) 0.098(2) -0.0030(14) 0.0074(14) 0.0200(12)

loop_
_atom_type_symbol
_atom_type_description
_atom_type_scat_dispersion_real
_atom_type_scat_dispersion_imag
_atom_type_scat_source
C C 0.0033 0.0016 'International Tables Vol C Tables 4.2.6.8 and 6.1.1.4'
H H 0.0000 0.0000 'International Tables Vol C Tables 4.2.6.8 and 6.1.1.4'
Cl Cl 0.1484 0.1585 'International Tables Vol C Tables 4.2.6.8 and 6.1.1.4'
Sb Sb -0.5866 1.5461 'International Tables Vol C Tables 4.2.6.8 and 6.1.1.4'
O O 0.0106 0.0060 'International Tables Vol C Tables 4.2.6.8 and 6.1.1.4'

loop_
_geom_angle_atom_site_label_1
_geom_angle_atom_site_label_2
_geom_angle_atom_site_label_3
_geom_angle
C1 Sb1 Cl2 95.56(5)
C1 Sb1 Cl1 98.22(5)
Cl2 Sb1 Cl1 84.16(2)
C7 O1 C8 117.21(15)
C12 O2 C13 116.23(16)
C6 C1 C2 119.31(18)
C6 C1 Sb1 120.00(13)
C2 C1 Sb1 120.54(14)
C3 C2 C1 119.63(19)
C3 C2 C7 119.19(18)
C1 C2 C7 121.02(18)
C4 C3 C2 120.51(19)
C4 C3 H3 119.7
C2 C3 H3 119.7
C3 C4 C5 120.1(2)
C3 C4 H4 119.9
C5 C4 H4 119.9
C4 C5 C6 120.2(2)
C4 C5 H5 119.9
C6 C5 H5 119.9
C5 C6 C1 119.79(19)
C5 C6 C12 118.72(19)
C1 C6 C12 121.43(18)
O1 C7 C2 106.92(15)
O1 C7 H7A 110.3
C2 C7 H7A 110.3
O1 C7 H7B 110.3
C2 C7 H7B 110.3
H7A C7 H7B 108.6
O1 C8 C9 102.90(17)
O1 C8 C11 110.0(2)
C9 C8 C11 110.4(2)
O1 C8 C10 110.94(19)
C9 C8 C10 111.2(2)
C11 C8 C10 111.2(2)
C8 C9 H9A 109.5
C8 C9 H9B 109.5
H9A C9 H9B 109.5
C8 C9 H9C 109.5
H9A C9 H9C 109.5
H9B C9 H9C 109.5
C8 C10 H10A 109.5
C8 C10 H10B 109.5
H10A C10 H10B 109.5
C8 C10 H10C 109.5
H10A C10 H10C 109.5
H10B C10 H10C 109.5
C8 C11 H11A 109.5
C8 C11 H11B 109.5
H11A C11 H11B 109.5
C8 C11 H11C 109.5
H11A C11 H11C 109.5
H11B C11 H11C 109.5
O2 C12 C6 107.79(16)
O2 C12 H12A 110.1
C6 C12 H12A 110.1
O2 C12 H12B 110.1
C6 C12 H12B 110.1
H12A C12 H12B 108.5
O2 C13 C14 108.31(19)
O2 C13 C15 104.19(19)
C14 C13 C15 111.6(3)
O2 C13 C16 111.87(18)
C14 C13 C16 111.9(2)
C15 C13 C16 108.8(2)
C13 C14 H14A 109.5
C13 C14 H14B 109.5
H14A C14 H14B 109.5
C13 C14 H14C 109.5
H14A C14 H14C 109.5
H14B C14 H14C 109.5
C13 C15 H15A 109.5
C13 C15 H15B 109.5
H15A C15 H15B 109.5
C13 C15 H15C 109.5
H15A C15 H15C 109.5
H15B C15 H15C 109.5
C13 C16 H16A 109.5
C13 C16 H16B 109.5
H16A C16 H16B 109.5
C13 C16 H16C 109.5
H16A C16 H16C 109.5
H16B C16 H16C 109.5

loop_
_geom_bond_atom_site_label_1
_geom_bond_atom_site_label_2
_geom_bond_distance
Sb1 C1 2.1395(19)
Sb1 Cl2 2.4212(6)
Sb1 Cl1 2.4316(6)
O1 C7 1.429(2)
O1 C8 1.467(2)
O2 C12 1.426(3)
O2 C13 1.469(2)
C1 C6 1.396(3)
C1 C2 1.403(3)
C2 C3 1.386(3)
C2 C7 1.500(3)
C3 C4 1.379(3)
C3 H3 0.9300
C4 C5 1.382(3)
C4 H4 0.9300
C5 C6 1.392(3)
C5 H5 0.9300
C6 C12 1.506(3)
C7 H7A 0.9700
C7 H7B 0.9700
C8 C9 1.509(3)
C8 C11 1.510(4)
C8 C10 1.513(3)
C9 H9A 0.9600
C9 H9B 0.9600
C9 H9C 0.9600
C10 H10A 0.9600
C10 H10B 0.9600
C10 H10C 0.9600
C11 H11A 0.9600
C11 H11B 0.9600
C11 H11C 0.9600
C12 H12A 0.9700
C12 H12B 0.9700
C13 C14 1.503(4)
C13 C15 1.513(4)
C13 C16 1.515(3)
C14 H14A 0.9600
C14 H14B 0.9600
C14 H14C 0.9600
C15 H15A 0.9600
C15 H15B 0.9600
C15 H15C 0.9600
C16 H16A 0.9600
C16 H16B 0.9600
C16 H16C 0.9600
